data_7048097
loop_
_publ_author_name
'Srinivasan, Anandi'
'Wang, Xiaoping'
'Cl\'erac, Rodolphe'
'Rouzi\`eres, Mathieu'
'Falvello, Larry R.'
'McGrady, John E.'
'Hillard, Elizabeth A.'

_publ_section_title
;
 Temperature dependence of the spin state and geometry in tricobalt
 paddlewheel complexes with halide axial ligands.
;
_journal_issue 46
_journal_name_full 'Dalton transactions (Cambridge, England : 2003)'
_journal_page_first 16798
_journal_page_last 16806
_journal_paper_doi 10.1039/c8dt03833c
_journal_volume 47
_journal_year 2018
_chemical_formula_moiety 'C40 H32 Co3 I2 N12, C2 H4 Cl2'
_chemical_formula_sum 'C42 H36 Cl2 Co3 I2 N12'
_chemical_formula_weight 1210.32
_chemical_melting_point ?
_space_group_crystal_system monoclinic
_space_group_IT_number 13
_space_group_name_Hall '-P 2yac'
_space_group_name_H-M_alt 'P 1 2/n 1'
_symmetry_space_group_name_Hall '-P 2yac'
_symmetry_space_group_name_H-M 'P 1 2/n 1'
_atom_sites_solution_hydrogens geom
_atom_sites_solution_primary direct
_audit_creation_method SHELXL-2016/6
_audit_update_record
;
2018-09-03 deposited with the CCDC.
2018-11-07 downloaded from the CCDC.
;
_cell_angle_alpha 90
_cell_angle_beta 94.580(2)
_cell_angle_gamma 90
_cell_formula_units_Z 2
_cell_length_a 13.0708(7)
_cell_length_b 11.5118(6)
_cell_length_c 14.2242(8)
_cell_measurement_reflns_used 9891
_cell_measurement_temperature 120(2)
_cell_measurement_theta_max 27.49
_cell_measurement_theta_min 2.28
_cell_volume 2133.5(2)
_computing_cell_refinement 'Bruker SAINT'
_computing_data_collection 'Bruker APEX2'
_computing_data_reduction 'Bruker SAINT'
_computing_molecular_graphics 'CrystalMaker (Palmer, 2014)'
_computing_publication_material 'SHELXL-2016/4 (Sheldrick, 2016)'
_computing_structure_refinement 'SHELXL-2016/6 (Sheldrick, 2016)'
_computing_structure_solution 'SHELXS2013 (Sheldrick, 2008)'
_diffrn_ambient_temperature 120(2)
_diffrn_measured_fraction_theta_full 1.000
_diffrn_measured_fraction_theta_max 0.999
_diffrn_measurement_device_type 'Bruker APEX-II CCD'
_diffrn_measurement_method '\f and \w scans'
_diffrn_radiation_type MoK\a
_diffrn_radiation_wavelength 0.71073
_diffrn_reflns_av_R_equivalents 0.0325
_diffrn_reflns_av_unetI/netI 0.0184
_diffrn_reflns_Laue_measured_fraction_full 1.000
_diffrn_reflns_Laue_measured_fraction_max 0.999
_diffrn_reflns_limit_h_max 16
_diffrn_reflns_limit_h_min -16
_diffrn_reflns_limit_k_max 14
_diffrn_reflns_limit_k_min -14
_diffrn_reflns_limit_l_max 18
_diffrn_reflns_limit_l_min -18
_diffrn_reflns_number 46630
_diffrn_reflns_point_group_measured_fraction_full 1.000
_diffrn_reflns_point_group_measured_fraction_max 0.999
_diffrn_reflns_theta_full 25.242
_diffrn_reflns_theta_max 27.520
_diffrn_reflns_theta_min 1.769
_exptl_absorpt_coefficient_mu 2.774
_exptl_absorpt_correction_T_max 0.7456
_exptl_absorpt_correction_T_min 0.6550
_exptl_absorpt_correction_type multi-scan
_exptl_absorpt_process_details 'SADABS (Bruker, 2003)'
_exptl_crystal_colour brown
_exptl_crystal_density_diffrn 1.884
_exptl_crystal_description needle
_exptl_crystal_F_000 1186
_exptl_crystal_preparation 'Magnetic properties'
_exptl_crystal_recrystallization_method 'Re-crystallisation from solvent: dichloroethane'
_exptl_crystal_size_max 0.049
_exptl_crystal_size_mid 0.015
_exptl_crystal_size_min 0.013
_refine_diff_density_max 0.534
_refine_diff_density_min -0.590
_refine_diff_density_rms 0.084
_refine_ls_extinction_method none
_refine_ls_goodness_of_fit_ref 1.043
_refine_ls_hydrogen_treatment constr
_refine_ls_matrix_type full
_refine_ls_number_parameters 321
_refine_ls_number_reflns 4914
_refine_ls_number_restraints 56
_refine_ls_restrained_S_all 1.057
_refine_ls_R_factor_all 0.0295
_refine_ls_R_factor_gt 0.0226
_refine_ls_shift/su_max 0.004
_refine_ls_shift/su_mean 0.000
_refine_ls_structure_factor_coef Fsqd
_refine_ls_weighting_details 'w=1/[\s^2^(Fo^2^)+(0.0179P)^2^+4.1520P] where P=(Fo^2^+2Fc^2^)/3'
_refine_ls_weighting_scheme calc
_refine_ls_wR_factor_gt 0.0505
_refine_ls_wR_factor_ref 0.0534
_reflns_Friedel_coverage 0.000
_reflns_number_gt 4218
_reflns_number_total 4914
_reflns_threshold_expression 'I > 2\s(I)'
_cod_data_source_file c8dt03833c2.cif
_cod_data_source_block 4-CLCH22-120K
_cod_depositor_comments
;
The following automatic conversions were performed:

'_chemical_melting_point' value 'not measured' was changed to '?' -
the value is undefined or not given.

Automatic conversion script
Id: cif_fix_values 4973 2017-02-22 13:04:09Z antanas 

 Adding full bibliography for 7048090--7048108.cif.
;
_cod_database_code 7048097
_shelx_shelxl_version_number 2016/6
_shelx_space_group_comment
;
The symmetry employed for this shelxl refinement is uniquely defined
by the following loop, which should always be used as a source of
symmetry information in preference to the above space-group names.
They are only intended as comments.
;

loop_
_space_group_symop_operation_xyz
'x, y, z'
'-x+1/2, y, -z+1/2'
'-x, -y, -z'
'x-1/2, -y, z-1/2'

loop_
_atom_site_label
_atom_site_type_symbol
_atom_site_fract_x
_atom_site_fract_y
_atom_site_fract_z
_atom_site_U_iso_or_equiv
_atom_site_adp_type
_atom_site_occupancy
_atom_site_site_symmetry_order
_atom_site_calc_flag
_atom_site_refinement_flags_posn
_atom_site_refinement_flags_adp
_atom_site_refinement_flags_occupancy
_atom_site_disorder_assembly
_atom_site_disorder_group
C1 C 0.93278(18) 0.0739(2) 0.11803(17) 0.0151(5) Uani 1 1 d . . . . .
H1 H 1.002404 0.097820 0.118780 0.018 Uiso 1 1 calc R U . . .
C2 C 0.90979(19) -0.0400(2) 0.09676(18) 0.0188(5) Uani 1 1 d . . . . .
H2 H 0.961700 -0.092281 0.080315 0.023 Uiso 1 1 calc R U . . .
C3 C 0.8089(2) -0.0771(2) 0.09983(19) 0.0214(5) Uani 1 1 d . . . . .
H3 H 0.790969 -0.155827 0.086858 0.026 Uiso 1 1 calc R U . . .
C4 C 0.73535(18) 0.0018(2) 0.12194(18) 0.0171(5) Uani 1 1 d . . . . .
H4 H 0.666337 -0.022685 0.125391 0.021 Uiso 1 1 calc R U . . .
C5 C 0.76232(17) 0.11869(19) 0.13945(15) 0.0107(4) Uani 1 1 d . . . . .
C6 C 0.43483(17) 0.2807(2) 0.17726(17) 0.0142(5) Uani 1 1 d . . . . .
H6 H 0.396032 0.325605 0.217741 0.017 Uiso 1 1 calc R U . . .
C7 C 0.38654(19) 0.2402(2) 0.09458(18) 0.0198(5) Uani 1 1 d . . . . .
H7 H 0.316006 0.256010 0.078324 0.024 Uiso 1 1 calc R U . . .
C8 C 0.4439(2) 0.1752(2) 0.03518(18) 0.0217(5) Uani 1 1 d . . . . .
H8 H 0.412004 0.143778 -0.021569 0.026 Uiso 1 1 calc R U . . .
C9 C 0.54625(19) 0.1563(2) 0.05835(17) 0.0178(5) Uani 1 1 d . . . . .
H9 H 0.585831 0.113229 0.017331 0.021 Uiso 1 1 calc R U . . .
C10 C 0.59240(17) 0.20147(19) 0.14368(16) 0.0112(4) Uani 1 1 d . . . . .
C11 C 0.96645(17) 0.5617(2) 0.17507(16) 0.0138(5) Uani 1 1 d . . . . .
H11 H 0.994609 0.540112 0.118053 0.017 Uiso 1 1 calc R U . . .
C12 C 0.9807(2) 0.6740(2) 0.20678(18) 0.0184(5) Uani 1 1 d . . . . .
H12 H 1.019175 0.727685 0.173128 0.022 Uiso 1 1 calc R U . . .
C13 C 0.9380(2) 0.7072(2) 0.28863(18) 0.0203(5) Uani 1 1 d . . . . .
H13 H 0.947802 0.783802 0.312527 0.024 Uiso 1 1 calc R U . . .
C14 C 0.88115(19) 0.6281(2) 0.33499(17) 0.0166(5) Uani 1 1 d . . . . .
H14 H 0.850457 0.650266 0.390614 0.020 Uiso 1 1 calc R U . . .
C15 C 0.86863(16) 0.51420(19) 0.29969(15) 0.0103(4) Uani 1 1 d . . . . .
C16 C 0.83126(18) 0.3447(2) -0.02685(16) 0.0137(5) Uani 1 1 d . . . . .
H16 H 0.891970 0.301898 -0.035370 0.016 Uiso 1 1 calc R U . . .
C17 C 0.76959(19) 0.3762(2) -0.10549(17) 0.0177(5) Uani 1 1 d . . . . .
H17 H 0.787882 0.356223 -0.166742 0.021 Uiso 1 1 calc R U . . .
C18 C 0.68012(19) 0.4378(2) -0.09394(17) 0.0173(5) Uani 1 1 d . . . . .
H18 H 0.636612 0.461480 -0.147182 0.021 Uiso 1 1 calc R U . . .
C19 C 0.65556(18) 0.4639(2) -0.00415(16) 0.0150(5) Uani 1 1 d . . . . .
H19 H 0.594889 0.506530 0.004862 0.018 Uiso 1 1 calc R U . . .
C20 C 0.71983(17) 0.42773(19) 0.07442(16) 0.0103(4) Uani 1 1 d . . . . .
Co1 Co 0.89929(2) 0.31736(3) 0.17321(2) 0.00822(7) Uani 1 1 d . . . . .
Co2 Co 0.750000 0.31834(4) 0.250000 0.00851(9) Uani 1 2 d S T P . .
I1 I 1.08706(2) 0.31947(2) 0.07852(2) 0.01633(5) Uani 1 1 d . . . . .
N1 N 0.86187(14) 0.15411(16) 0.13797(13) 0.0102(4) Uani 1 1 d . . . . .
N2 N 0.53487(14) 0.26010(16) 0.20428(13) 0.0104(4) Uani 1 1 d . . . . .
N3 N 0.91453(14) 0.48061(16) 0.22075(13) 0.0098(4) Uani 1 1 d . . . . .
N4 N 0.80987(14) 0.37154(16) 0.06212(13) 0.0102(4) Uani 1 1 d . . . . .
N5 N 0.69536(14) 0.20067(16) 0.16776(13) 0.0103(4) Uani 1 1 d . . . . .
N6 N 0.69499(14) 0.43363(16) 0.16593(13) 0.0104(4) Uani 1 1 d . . . . .
Cl1 Cl 0.1679(8) -0.0903(9) 0.3292(6) 0.083(4) Uani 0.232(2) 1 d D U P A -1
C21 C 0.2591(12) 0.0018(14) 0.3317(10) 0.052(3) Uani 0.232(2) 1 d D U P A -1
H21A H 0.237186 0.072527 0.364192 0.062 Uiso 0.232(2) 1 calc R U P A -1
H21B H 0.318676 -0.030928 0.370171 0.062 Uiso 0.232(2) 1 calc R U P A -1
C22 C 0.2934(13) 0.0364(11) 0.2395(12) 0.042(3) Uani 0.232(2) 1 d D U P A -1
H22A H 0.334177 0.108802 0.247026 0.050 Uiso 0.232(2) 1 calc R U P A -1
H22B H 0.232742 0.052476 0.195237 0.050 Uiso 0.232(2) 1 calc R U P A -1
Cl2 Cl 0.3690(6) -0.0737(9) 0.1916(7) 0.068(3) Uani 0.232(2) 1 d D U P A -1
Cl3 Cl 0.2856(9) -0.0790(12) 0.3662(9) 0.075(5) Uani 0.268(2) 1 d D U P A -2
C23 C 0.2891(15) 0.0384(11) 0.2840(11) 0.026(4) Uiso 0.268(2) 1 d D U P A -2
H23A H 0.294084 0.113253 0.318266 0.031 Uiso 0.268(2) 1 calc R U P A -2
H23B H 0.350026 0.030623 0.247364 0.031 Uiso 0.268(2) 1 calc R U P A -2
C24 C 0.1950(16) 0.0363(12) 0.2197(12) 0.030(4) Uiso 0.268(2) 1 d D U P A -2
H24A H 0.188099 0.110743 0.184864 0.036 Uiso 0.268(2) 1 calc R U P A -2
H24B H 0.134453 0.027405 0.256665 0.036 Uiso 0.268(2) 1 calc R U P A -2
Cl4 Cl 0.1992(6) -0.0814(7) 0.1376(7) 0.0269(13) Uani 0.268(2) 1 d D . P A -2

loop_
_atom_site_aniso_label
_atom_site_aniso_U_11
_atom_site_aniso_U_22
_atom_site_aniso_U_33
_atom_site_aniso_U_23
_atom_site_aniso_U_13
_atom_site_aniso_U_12
C1 0.0124(11) 0.0167(12) 0.0167(12) 0.0003(9) 0.0034(9) 0.0036(9)
C2 0.0179(12) 0.0142(12) 0.0249(13) -0.0030(10) 0.0054(10) 0.0037(10)
C3 0.0235(13) 0.0109(12) 0.0299(15) -0.0067(10) 0.0023(11) -0.0013(10)
C4 0.0118(11) 0.0146(12) 0.0249(13) -0.0049(10) 0.0009(10) -0.0028(9)
C5 0.0103(10) 0.0133(11) 0.0081(10) -0.0008(8) -0.0008(8) 0.0012(9)
C6 0.0107(11) 0.0145(11) 0.0175(12) 0.0008(9) 0.0013(9) 0.0005(9)
C7 0.0110(11) 0.0247(13) 0.0227(13) 0.0000(11) -0.0049(9) 0.0024(10)
C8 0.0199(13) 0.0253(14) 0.0186(13) -0.0065(11) -0.0073(10) -0.0015(11)
C9 0.0173(12) 0.0197(12) 0.0161(12) -0.0060(10) -0.0014(9) 0.0014(10)
C10 0.0118(10) 0.0091(10) 0.0126(11) 0.0005(8) 0.0009(8) -0.0005(8)
C11 0.0145(11) 0.0142(11) 0.0131(11) 0.0015(9) 0.0048(9) 0.0005(9)
C12 0.0241(13) 0.0125(11) 0.0200(13) 0.0045(10) 0.0093(10) -0.0028(10)
C13 0.0291(14) 0.0111(11) 0.0216(13) -0.0027(9) 0.0088(11) -0.0037(10)
C14 0.0206(12) 0.0143(12) 0.0157(12) -0.0034(9) 0.0073(10) -0.0013(9)
C15 0.0089(10) 0.0123(11) 0.0095(10) 0.0011(8) 0.0004(8) 0.0010(8)
C16 0.0132(11) 0.0176(12) 0.0108(11) -0.0009(9) 0.0044(8) 0.0007(9)
C17 0.0206(12) 0.0234(13) 0.0094(11) -0.0020(10) 0.0036(9) -0.0010(10)
C18 0.0188(12) 0.0214(13) 0.0108(11) 0.0035(9) -0.0032(9) 0.0006(10)
C19 0.0123(11) 0.0179(12) 0.0147(12) 0.0016(9) 0.0007(9) 0.0027(9)
C20 0.0113(10) 0.0086(10) 0.0114(11) -0.0006(8) 0.0030(8) -0.0006(8)
Co1 0.00796(14) 0.00834(14) 0.00844(14) -0.00026(11) 0.00109(11) 0.00035(11)
Co2 0.00738(19) 0.0094(2) 0.0089(2) 0.000 0.00171(15) 0.000
I1 0.01375(8) 0.01662(8) 0.01914(9) -0.00158(6) 0.00465(6) 0.00044(6)
N1 0.0101(9) 0.0113(9) 0.0091(9) -0.0005(7) 0.0012(7) 0.0008(7)
N2 0.0094(9) 0.0103(9) 0.0113(9) 0.0008(7) 0.0009(7) 0.0000(7)
N3 0.0085(8) 0.0116(9) 0.0094(9) -0.0006(7) 0.0009(7) 0.0001(7)
N4 0.0102(9) 0.0105(9) 0.0101(9) -0.0003(7) 0.0018(7) -0.0013(7)
N5 0.0097(9) 0.0110(9) 0.0104(9) -0.0009(7) 0.0014(7) 0.0003(7)
N6 0.0103(9) 0.0110(9) 0.0099(9) 0.0004(7) 0.0016(7) 0.0017(7)
Cl1 0.144(10) 0.060(3) 0.052(5) 0.012(4) 0.052(6) 0.001(5)
C21 0.076(8) 0.052(7) 0.026(6) -0.012(6) 0.000(6) 0.028(6)
C22 0.057(8) 0.024(6) 0.044(8) 0.004(6) 0.007(6) 0.000(5)
Cl2 0.055(4) 0.092(6) 0.056(4) -0.019(3) 0.000(3) 0.036(4)
Cl3 0.104(10) 0.086(7) 0.035(4) 0.010(4) 0.004(5) 0.009(5)
Cl4 0.0199(16) 0.032(3) 0.027(3) -0.013(2) -0.0082(15) -0.0065(15)

loop_
_atom_type_symbol
_atom_type_description
_atom_type_scat_dispersion_real
_atom_type_scat_dispersion_imag
_atom_type_scat_source
C C 0.0033 0.0016 'International Tables Vol C Tables 4.2.6.8 and 6.1.1.4'
H H 0.0000 0.0000 'International Tables Vol C Tables 4.2.6.8 and 6.1.1.4'
Cl Cl 0.1484 0.1585 'International Tables Vol C Tables 4.2.6.8 and 6.1.1.4'
Co Co 0.3494 0.9721 'International Tables Vol C Tables 4.2.6.8 and 6.1.1.4'
I I -0.4742 1.8119 'International Tables Vol C Tables 4.2.6.8 and 6.1.1.4'
N N 0.0061 0.0033 'International Tables Vol C Tables 4.2.6.8 and 6.1.1.4'

loop_
_geom_angle_atom_site_label_1
_geom_angle_atom_site_label_2
_geom_angle_atom_site_label_3
_geom_angle
_geom_angle_site_symmetry_1
_geom_angle_site_symmetry_3
N1 C1 C2 123.8(2) . .
N1 C1 H1 118.1 . .
C2 C1 H1 118.1 . .
C1 C2 C3 118.6(2) . .
C1 C2 H2 120.7 . .
C3 C2 H2 120.7 . .
C4 C3 C2 119.0(2) . .
C4 C3 H3 120.5 . .
C2 C3 H3 120.5 . .
C3 C4 C5 120.1(2) . .
C3 C4 H4 120.0 . .
C5 C4 H4 120.0 . .
N1 C5 N5 115.53(19) . .
N1 C5 C4 120.5(2) . .
N5 C5 C4 123.6(2) . .
N2 C6 C7 123.5(2) . .
N2 C6 H6 118.3 . .
C7 C6 H6 118.3 . .
C6 C7 C8 118.0(2) . .
C6 C7 H7 121.0 . .
C8 C7 H7 121.0 . .
C9 C8 C7 120.2(2) . .
C9 C8 H8 119.9 . .
C7 C8 H8 119.9 . .
C8 C9 C10 119.4(2) . .
C8 C9 H9 120.3 . .
C10 C9 H9 120.3 . .
N5 C10 N2 115.29(19) . .
N5 C10 C9 124.0(2) . .
N2 C10 C9 120.4(2) . .
N3 C11 C12 123.5(2) . .
N3 C11 H11 118.3 . .
C12 C11 H11 118.3 . .
C11 C12 C13 118.8(2) . .
C11 C12 H12 120.6 . .
C13 C12 H12 120.6 . .
C14 C13 C12 119.3(2) . .
C14 C13 H13 120.3 . .
C12 C13 H13 120.3 . .
C13 C14 C15 119.8(2) . .
C13 C14 H14 120.1 . .
C15 C14 H14 120.1 . .
N6 C15 N3 114.94(19) 2_655 .
N6 C15 C14 124.2(2) 2_655 .
N3 C15 C14 120.6(2) . .
N4 C16 C17 123.3(2) . .
N4 C16 H16 118.3 . .
C17 C16 H16 118.3 . .
C16 C17 C18 118.9(2) . .
C16 C17 H17 120.5 . .
C18 C17 H17 120.5 . .
C19 C18 C17 118.9(2) . .
C19 C18 H18 120.6 . .
C17 C18 H18 120.6 . .
C18 C19 C20 120.3(2) . .
C18 C19 H19 119.8 . .
C20 C19 H19 119.8 . .
N4 C20 N6 114.68(19) . .
N4 C20 C19 120.3(2) . .
N6 C20 C19 124.7(2) . .
N4 Co1 N2 169.59(8) . 2_655
N4 Co1 N1 88.80(8) . .
N2 Co1 N1 89.33(8) 2_655 .
N4 Co1 N3 90.59(7) . .
N2 Co1 N3 89.47(7) 2_655 .
N1 Co1 N3 169.95(8) . .
N4 Co1 Co2 84.79(5) . .
N2 Co1 Co2 84.86(5) 2_655 .
N1 Co1 Co2 85.64(6) . .
N3 Co1 Co2 84.31(5) . .
N4 Co1 I1 95.39(5) . .
N2 Co1 I1 94.98(5) 2_655 .
N1 Co1 I1 95.22(5) . .
N3 Co1 I1 94.83(5) . .
Co2 Co1 I1 179.118(16) . .
N6 Co2 N6 90.77(11) . 2_655
N6 Co2 N5 90.34(8) . .
N6 Co2 N5 178.85(8) 2_655 .
N6 Co2 N5 178.85(8) . 2_655
N6 Co2 N5 90.33(8) 2_655 2_655
N5 Co2 N5 88.56(11) . 2_655
N6 Co2 Co1 90.55(6) . 2_655
N6 Co2 Co1 89.84(6) 2_655 2_655
N5 Co2 Co1 89.85(6) . 2_655
N5 Co2 Co1 89.75(6) 2_655 2_655
N6 Co2 Co1 89.84(6) . .
N6 Co2 Co1 90.55(6) 2_655 .
N5 Co2 Co1 89.75(6) . .
N5 Co2 Co1 89.85(6) 2_655 .
Co1 Co2 Co1 179.44(2) 2_655 .
C1 N1 C5 117.95(19) . .
C1 N1 Co1 122.44(16) . .
C5 N1 Co1 119.48(15) . .
C6 N2 C10 118.36(19) . .
C6 N2 Co1 122.00(16) . 2_655
C10 N2 Co1 119.60(15) . 2_655
C11 N3 C15 117.96(19) . .
C11 N3 Co1 121.77(15) . .
C15 N3 Co1 120.23(15) . .
C16 N4 C20 118.17(19) . .
C16 N4 Co1 121.27(15) . .
C20 N4 Co1 120.28(15) . .
C10 N5 C5 124.93(19) . .
C10 N5 Co2 117.85(15) . .
C5 N5 Co2 117.18(15) . .
C15 N6 C20 124.99(19) 2_655 .
C15 N6 Co2 117.60(15) 2_655 .
C20 N6 Co2 117.39(15) . .
C22 C21 Cl1 116.1(11) . .
C22 C21 H21A 108.3 . .
Cl1 C21 H21A 108.2 . .
C22 C21 H21B 108.2 . .
Cl1 C21 H21B 108.2 . .
H21A C21 H21B 107.4 . .
C21 C22 Cl2 111.5(10) . .
C21 C22 H22A 109.3 . .
Cl2 C22 H22A 109.3 . .
C21 C22 H22B 109.3 . .
Cl2 C22 H22B 109.3 . .
H22A C22 H22B 108.0 . .
C24 C23 Cl3 109.3(10) . .
C24 C23 H23A 109.8 . .
Cl3 C23 H23A 109.8 . .
C24 C23 H23B 109.8 . .
Cl3 C23 H23B 109.8 . .
H23A C23 H23B 108.3 . .
C23 C24 Cl4 110.4(10) . .
C23 C24 H24A 109.6 . .
Cl4 C24 H24A 109.6 . .
C23 C24 H24B 109.6 . .
Cl4 C24 H24B 109.6 . .
H24A C24 H24B 108.1 . .

loop_
_geom_bond_atom_site_label_1
_geom_bond_atom_site_label_2
_geom_bond_distance
_geom_bond_site_symmetry_2
C1 N1 1.354(3) .
C1 C2 1.374(3) .
C1 H1 0.9500 .
C2 C3 1.390(4) .
C2 H2 0.9500 .
C3 C4 1.377(3) .
C3 H3 0.9500 .
C4 C5 1.408(3) .
C4 H4 0.9500 .
C5 N1 1.365(3) .
C5 N5 1.369(3) .
C6 N2 1.354(3) .
C6 C7 1.371(3) .
C6 H6 0.9500 .
C7 C8 1.392(4) .
C7 H7 0.9500 .
C8 C9 1.369(3) .
C8 H8 0.9500 .
C9 C10 1.411(3) .
C9 H9 0.9500 .
C10 N5 1.362(3) .
C10 N2 1.366(3) .
C11 N3 1.351(3) .
C11 C12 1.377(3) .
C11 H11 0.9500 .
C12 C13 1.385(4) .
C12 H12 0.9500 .
C13 C14 1.376(3) .
C13 H13 0.9500 .
C14 C15 1.409(3) .
C14 H14 0.9500 .
C15 N6 1.362(3) 2_655
C15 N3 1.370(3) .
C16 N4 1.353(3) .
C16 C17 1.374(3) .
C16 H16 0.9500 .
C17 C18 1.388(3) .
C17 H17 0.9500 .
C18 C19 1.375(3) .
C18 H18 0.9500 .
C19 C20 1.406(3) .
C19 H19 0.9500 .
C20 N4 1.366(3) .
C20 N6 1.368(3) .
Co1 N4 1.9892(18) .
Co1 N2 1.9931(19) 2_655
Co1 N1 1.9958(19) .
Co1 N3 2.0017(19) .
Co1 Co2 2.3111(3) .
Co1 I1 2.8925(4) .
Co2 N6 1.8898(19) .
Co2 N6 1.8898(19) 2_655
Co2 N5 1.8921(19) .
Co2 N5 1.8921(19) 2_655
Cl1 C21 1.594(15) .
C21 C22 1.474(14) .
C21 H21A 0.9900 .
C21 H21B 0.9900 .
C22 Cl2 1.776(13) .
C22 H22A 0.9900 .
C22 H22B 0.9900 .
Cl3 C23 1.790(11) .
C23 C24 1.473(12) .
C23 H23A 0.9900 .
C23 H23B 0.9900 .
C24 Cl4 1.792(11) .
C24 H24A 0.9900 .
C24 H24B 0.9900 .
